data_7017598
loop_
_publ_author_name
'Nickl, Claudia'
'Eichele, Klaus'
'Wesemann, Lars'

_publ_section_title
;
 1,2-Distanna-closo-dodecaborate--a rare example of a 1,2-distannylene
 ligand in transition metal chemistry.
;
_journal_issue 1
_journal_name_full 'Dalton transactions (Cambridge, England : 2003)'
_journal_page_first 243
_journal_page_last 250
_journal_paper_doi 10.1039/c1dt11247c
_journal_volume 41
_journal_year 2012
_chemical_formula_sum 'C52 H144 B30 Mo2 N8 O6 Sn6'
_chemical_formula_weight 2206.07
_chemical_name_systematic
;
?
;
_space_group_IT_number 4
_symmetry_cell_setting monoclinic
_symmetry_space_group_name_Hall 'P 2yb'
_symmetry_space_group_name_H-M 'P 1 21 1'
_atom_sites_solution_hydrogens geom
_atom_sites_solution_primary direct
_atom_sites_solution_secondary difmap
_audit_creation_method SHELXL-97
_audit_update_record
;
2011-01-25 # Formatted by publCIF
;
_cell_angle_alpha 90.00
_cell_angle_beta 117.951(5)
_cell_angle_gamma 90.00
_cell_formula_units_Z 2
_cell_length_a 15.5311(12)
_cell_length_b 20.8394(15)
_cell_length_c 15.9241(13)
_cell_measurement_reflns_used 58750
_cell_measurement_temperature 173(2)
_cell_measurement_theta_max 26.8
_cell_measurement_theta_min 3.1
_cell_volume 4552.8(6)
_computing_cell_refinement X-Area
_computing_data_collection X-Area
_computing_data_reduction X-Area
_computing_molecular_graphics 'Diamond Version 3.1e'
_computing_structure_refinement 'SHELXL-97 (Sheldrick, 1997)'
_computing_structure_solution SHELXS-97
_diffrn_ambient_temperature 173(2)
_diffrn_measured_fraction_theta_full 0.987
_diffrn_measured_fraction_theta_max 0.987
_diffrn_measurement_device_type 'Stoe IPDS 2T'
_diffrn_measurement_method 'OMEGA SCANS'
_diffrn_radiation_monochromator graphite
_diffrn_radiation_source 'fine-focus sealed tube'
_diffrn_radiation_type MoK\a
_diffrn_radiation_wavelength 0.71073
_diffrn_reflns_av_R_equivalents 0.0969
_diffrn_reflns_av_sigmaI/netI 0.1253
_diffrn_reflns_limit_h_max 19
_diffrn_reflns_limit_h_min -19
_diffrn_reflns_limit_k_max 26
_diffrn_reflns_limit_k_min -26
_diffrn_reflns_limit_l_max 19
_diffrn_reflns_limit_l_min -20
_diffrn_reflns_number 32597
_diffrn_reflns_theta_full 26.82
_diffrn_reflns_theta_max 26.82
_diffrn_reflns_theta_min 3.13
_exptl_absorpt_coefficient_mu 1.928
_exptl_absorpt_correction_T_max 0.8006
_exptl_absorpt_correction_T_min 0.6247
_exptl_absorpt_correction_type numerical
_exptl_absorpt_process_details
;
X-RED 1.31, Data Reduction for STAD4 and IPDS; X-Shape 2.07,
Crystal optimization for absorption correction, Stoe & Cie,
Darmstadt, 2005.
;
_exptl_crystal_colour yellow
_exptl_crystal_density_diffrn 1.609
_exptl_crystal_density_method 'not measured'
_exptl_crystal_description block
_exptl_crystal_F_000 2188
_exptl_crystal_size_max 0.24
_exptl_crystal_size_mid 0.22
_exptl_crystal_size_min 0.14
_refine_diff_density_max 0.988
_refine_diff_density_min -0.783
_refine_diff_density_rms 0.160
_refine_ls_abs_structure_details 'Flack H D (1983), Acta Cryst. A39, 876-881'
_refine_ls_abs_structure_Flack 0.43(5)
_refine_ls_extinction_method none
_refine_ls_goodness_of_fit_ref 1.063
_refine_ls_hydrogen_treatment constr
_refine_ls_matrix_type full
_refine_ls_number_parameters 958
_refine_ls_number_reflns 18921
_refine_ls_number_restraints 433
_refine_ls_restrained_S_all 1.055
_refine_ls_R_factor_all 0.1390
_refine_ls_R_factor_gt 0.0813
_refine_ls_shift/su_max 0.003
_refine_ls_shift/su_mean 0.000
_refine_ls_structure_factor_coef Fsqd
_refine_ls_weighting_details 'calc w=1/[\s^2^(Fo^2^)+(0.0412P)^2^+39.0188P] where P=(Fo^2^+2Fc^2^)/3'
_refine_ls_weighting_scheme calc
_refine_ls_wR_factor_gt 0.1457
_refine_ls_wR_factor_ref 0.1711
_reflns_number_gt 12274
_reflns_number_total 18921
_reflns_threshold_expression >2sigma(I)
_cod_data_source_file c1dt11247c.txt
_cod_data_source_block Compound3
_cod_original_sg_symbol_H-M P21
_cod_database_code 7017598

loop_
_symmetry_equiv_pos_as_xyz
'x, y, z'
'-x, y+1/2, -z'

loop_
_atom_site_label
_atom_site_type_symbol
_atom_site_fract_x
_atom_site_fract_y
_atom_site_fract_z
_atom_site_U_iso_or_equiv
_atom_site_adp_type
_atom_site_occupancy
_atom_site_symmetry_multiplicity
_atom_site_calc_flag
_atom_site_refinement_flags
_atom_site_disorder_assembly
_atom_site_disorder_group
B4 B 1.1473(13) 0.2156(11) 0.3675(13) 0.042(4) Uani 1 1 d . . .
H4 H 1.1681 0.2565 0.3373 0.051 Uiso 1 1 calc R . .
B1 B 1.0968(13) 0.1400(10) 0.2992(12) 0.040(4) Uani 1 1 d . . .
H1 H 1.0882 0.1335 0.2271 0.048 Uiso 1 1 calc R . .
B3 B 1.2145(13) 0.1430(14) 0.3974(14) 0.053(6) Uani 1 1 d . . .
H3 H 1.2779 0.1383 0.3846 0.064 Uiso 1 1 calc R . .
B2 B 1.1413(18) 0.0776(13) 0.3848(15) 0.059(6) Uani 1 1 d . . .
H2 H 1.1589 0.0313 0.3632 0.071 Uiso 1 1 calc R . .
O6 O 0.8158(11) 0.3917(7) 0.2937(11) 0.071(4) Uani 1 1 d . . .
O2 O 0.6845(11) -0.0967(7) 0.0449(10) 0.069(4) Uani 1 1 d . . .
O1 O 0.9966(12) -0.0918(7) 0.2053(11) 0.076(5) Uani 1 1 d . . .
O4 O 0.9925(11) 0.3809(7) 0.1482(11) 0.069(4) Uani 1 1 d . . .
N1 N 1.1024(12) 0.4770(8) 0.3939(10) 0.052(3) Uani 1 1 d U . .
C2 C 0.7374(14) -0.0602(8) 0.1016(12) 0.042(4) Uani 1 1 d . . .
O3 O 0.8269(15) -0.0901(10) 0.3540(11) 0.106(7) Uani 1 1 d . . .
C3 C 0.8304(14) -0.0557(9) 0.2956(12) 0.048(4) Uani 1 1 d . . .
C1 C 0.9323(15) -0.0563(9) 0.2001(13) 0.054(5) Uani 1 1 d . . .
C4 C 0.9366(15) 0.3453(9) 0.1544(13) 0.050(5) Uani 1 1 d . . .
B23 B 0.7056(14) 0.1283(10) -0.0844(14) 0.043(5) Uani 1 1 d . . .
H23 H 0.6368 0.1334 -0.0811 0.052 Uiso 1 1 calc R . .
B12 B 0.6115(19) 0.0970(9) 0.2864(16) 0.050(6) Uani 1 1 d . . .
H12 H 0.6317 0.0556 0.3348 0.060 Uiso 1 1 calc R . .
C6 C 0.8231(13) 0.3512(8) 0.2448(14) 0.051(5) Uani 1 1 d . . .
B31 B 1.0991(15) 0.0850(13) 0.4778(14) 0.054(5) Uani 1 1 d . . .
H31 H 1.0900 0.0439 0.5162 0.065 Uiso 1 1 calc R . .
B25 B 0.7005(15) 0.1136(10) -0.1928(14) 0.046(5) Uani 1 1 d . . .
H25 H 0.6280 0.1091 -0.2549 0.055 Uiso 1 1 calc R . .
B26 B 0.8845(16) 0.1880(10) -0.0899(12) 0.044(5) Uani 1 1 d U . .
H26 H 0.9275 0.2305 -0.0878 0.053 Uiso 1 1 calc R . .
B20 B 0.8838(13) 0.0483(9) -0.0635(12) 0.035(4) Uani 1 1 d . . .
H20 H 0.9264 0.0036 -0.0437 0.042 Uiso 1 1 calc R . .
O5 O 0.6748(13) 0.3667(9) -0.0097(13) 0.102(6) Uani 1 1 d . . .
B35 B 1.1007(17) 0.2242(12) 0.4579(13) 0.056(6) Uani 1 1 d . . .
H35 H 1.0914 0.2712 0.4841 0.067 Uiso 1 1 calc R . .
B14 B 0.5897(15) 0.1732(11) 0.3239(17) 0.056(5) Uani 1 1 d U . .
H14 H 0.5975 0.1806 0.3955 0.067 Uiso 1 1 calc R . .
C5 C 0.7362(15) 0.3362(10) 0.0521(17) 0.060(5) Uani 1 1 d . . .
B18 B 0.6181(14) 0.2340(10) 0.2664(14) 0.046(5) Uani 1 1 d U . .
H18 H 0.6432 0.2805 0.3023 0.055 Uiso 1 1 calc R . .
B19 B 0.5363(14) 0.2283(11) 0.1351(13) 0.047(5) Uani 1 1 d . . .
H19 H 0.5104 0.2701 0.0876 0.057 Uiso 1 1 calc R . .
B29 B 0.8014(14) 0.1516(11) -0.1984(13) 0.045(4) Uani 1 1 d U . .
H29 H 0.7921 0.1733 -0.2652 0.054 Uiso 1 1 calc R . .
C13 C 1.247(2) 0.4042(11) 0.4682(16) 0.081(7) Uani 1 1 d U . .
H13A H 1.2911 0.3791 0.4546 0.121 Uiso 1 1 calc R . .
H13B H 1.2139 0.3767 0.4919 0.121 Uiso 1 1 calc R . .
H13C H 1.2834 0.4361 0.5151 0.121 Uiso 1 1 calc R . .
B11 B 0.5490(13) 0.1514(10) 0.0865(15) 0.047(5) Uani 1 1 d . . .
H11 H 0.5268 0.1458 0.0104 0.056 Uiso 1 1 calc R . .
B27 B 0.7448(15) 0.1877(10) -0.1362(14) 0.047(5) Uani 1 1 d . . .
H27 H 0.6996 0.2310 -0.1632 0.056 Uiso 1 1 calc R . .
B13 B 0.5268(16) 0.0879(11) 0.1566(15) 0.054(6) Uani 1 1 d . . .
H13 H 0.4943 0.0418 0.1229 0.064 Uiso 1 1 calc R . .
B30 B 1.0215(15) 0.1570(11) 0.4542(15) 0.058(6) Uani 1 1 d U . .
H30 H 0.9671 0.1609 0.4799 0.069 Uiso 1 1 calc R . .
B21 B 0.7477(14) 0.0515(9) -0.1120(12) 0.037(4) Uani 1 1 d . . .
H21 H 0.7046 0.0076 -0.1229 0.045 Uiso 1 1 calc R . .
B22 B 0.9388(15) 0.1254(9) -0.0045(14) 0.040(4) Uani 1 1 d . . .
H22 H 1.0161 0.1281 0.0490 0.048 Uiso 1 1 calc R . .
B28 B 0.8023(14) 0.0679(11) -0.1837(13) 0.048(5) Uani 1 1 d . . .
H28 H 0.7946 0.0342 -0.2400 0.057 Uiso 1 1 calc R . .
B10 B 0.6984(15) 0.1607(8) 0.3137(12) 0.041(5) Uani 1 1 d . . .
H10 H 0.7697 0.1607 0.3779 0.049 Uiso 1 1 calc R . .
B34 B 1.1467(15) 0.1595(13) 0.5348(16) 0.061(6) Uani 1 1 d U . .
H34 H 1.1668 0.1668 0.6101 0.074 Uiso 1 1 calc R . .
C12 C 1.1741(16) 0.4365(11) 0.3789(13) 0.066(5) Uani 1 1 d U . .
H12A H 1.1389 0.4040 0.3314 0.079 Uiso 1 1 calc R . .
H12B H 1.2083 0.4634 0.3545 0.079 Uiso 1 1 calc R . .
B24 B 0.9102(16) 0.1137(9) -0.1200(16) 0.045(5) Uani 1 1 d . . .
H24 H 0.9712 0.1095 -0.1365 0.054 Uiso 1 1 calc R . .
C10 C 1.0334(16) 0.5090(11) 0.2967(14) 0.070(5) Uani 1 1 d U . .
H10A H 1.0726 0.5349 0.2770 0.083 Uiso 1 1 calc R . .
H10B H 1.0034 0.4754 0.2497 0.083 Uiso 1 1 calc R . .
B16 B 0.4921(14) 0.1298(11) 0.2365(15) 0.050(5) Uani 1 1 d . . .
H16 H 0.4369 0.1086 0.2530 0.060 Uiso 1 1 calc R . .
C11 C 1.0398(17) 0.4370(11) 0.4187(18) 0.075(6) Uani 1 1 d U . .
H11A H 0.9950 0.4639 0.4284 0.112 Uiso 1 1 calc R . .
H11B H 1.0794 0.4137 0.4760 0.112 Uiso 1 1 calc R . .
H11C H 1.0041 0.4074 0.3680 0.112 Uiso 1 1 calc R . .
B32 B 1.2141(19) 0.1097(15) 0.5004(17) 0.074(8) Uani 1 1 d U . .
H32 H 1.2765 0.0827 0.5541 0.089 Uiso 1 1 calc R . .
B17 B 0.4981(13) 0.2123(12) 0.2234(14) 0.048(5) Uani 1 1 d . . .
H17 H 0.4471 0.2457 0.2305 0.058 Uiso 1 1 calc R . .
B15 B 0.4590(15) 0.1616(10) 0.1232(16) 0.051(5) Uani 1 1 d . . .
H15 H 0.3825 0.1611 0.0676 0.061 Uiso 1 1 calc R . .
B33 B 1.2172(17) 0.1911(14) 0.4860(16) 0.068(8) Uani 1 1 d . . .
H33 H 1.2838 0.2186 0.5301 0.082 Uiso 1 1 calc R . .
N3 N 0.5771(14) 0.5004(9) 0.1924(14) 0.074(4) Uani 1 1 d DU . .
N2 N 0.4306(15) 0.2930(10) -0.2096(12) 0.092(5) Uani 1 1 d DU . .
C41 C 1.1532(18) 0.5266(10) 0.4713(14) 0.067(5) Uani 1 1 d U . .
H41A H 1.1927 0.5051 0.5313 0.080 Uiso 1 1 calc R . .
H41B H 1.1047 0.5522 0.4782 0.080 Uiso 1 1 calc R . .
N4 N 1.1564(18) -0.1994(11) 0.4240(13) 0.133(8) Uani 1 1 d DU . .
C50 C 0.9562(17) 0.5493(12) 0.2962(17) 0.080(7) Uani 1 1 d U . .
H50A H 0.9179 0.5669 0.2337 0.120 Uiso 1 1 calc R . .
H50B H 0.9847 0.5836 0.3411 0.120 Uiso 1 1 calc R . .
H50C H 0.9153 0.5240 0.3134 0.120 Uiso 1 1 calc R . .
C30 C 0.5902(15) 0.4376(11) 0.244(2) 0.096(7) Uani 1 1 d DU . .
H30A H 0.6302 0.4096 0.2282 0.115 Uiso 1 1 calc R . .
H30B H 0.6256 0.4458 0.3121 0.115 Uiso 1 1 calc R . .
C33 C 0.6743(18) 0.5231(13) 0.211(2) 0.106(8) Uani 1 1 d U . .
H33A H 0.7033 0.4906 0.1888 0.127 Uiso 1 1 calc R . .
H33B H 0.7145 0.5264 0.2795 0.127 Uiso 1 1 calc R . .
C37 C 0.443(2) 0.3634(12) -0.1835(17) 0.099(7) Uani 1 1 d DU . .
H37A H 0.4036 0.3729 -0.1522 0.119 Uiso 1 1 calc R . .
H37B H 0.5103 0.3708 -0.1377 0.119 Uiso 1 1 calc R . .
C34 C 0.480(2) 0.2128(13) -0.296(2) 0.153(15) Uani 1 1 d DU . .
H34A H 0.5099 0.2079 -0.3362 0.230 Uiso 1 1 calc R . .
H34B H 0.4152 0.1958 -0.3268 0.230 Uiso 1 1 calc R . .
H34C H 0.5178 0.1900 -0.2372 0.230 Uiso 1 1 calc R . .
C36 C 0.484(3) 0.2580(15) -0.1199(17) 0.147(12) Uani 1 1 d DU . .
H36A H 0.4533 0.2657 -0.0803 0.221 Uiso 1 1 calc R . .
H36B H 0.5500 0.2724 -0.0880 0.221 Uiso 1 1 calc R . .
H36C H 0.4820 0.2129 -0.1328 0.221 Uiso 1 1 calc R . .
C42 C 1.218(2) 0.5706(13) 0.4479(17) 0.098(9) Uani 1 1 d U . .
H42A H 1.2489 0.6016 0.4978 0.148 Uiso 1 1 calc R . .
H42B H 1.1788 0.5923 0.3890 0.148 Uiso 1 1 calc R . .
H42C H 1.2668 0.5454 0.4424 0.148 Uiso 1 1 calc R . .
C35 C 0.477(2) 0.2821(12) -0.275(2) 0.113(8) Uani 1 1 d DU . .
H35A H 0.4394 0.3050 -0.3339 0.136 Uiso 1 1 calc R . .
H35B H 0.5424 0.2993 -0.2447 0.136 Uiso 1 1 calc R . .
C40 C 1.155(4) -0.1270(14) 0.429(4) 0.181(14) Uani 0.50 1 d PDU A 1
H40A H 1.0987 -0.1145 0.4359 0.217 Uiso 0.50 1 calc PR A 1
H40B H 1.1458 -0.1102 0.3683 0.217 Uiso 0.50 1 calc PR A 1
C446 C 1.052(3) -0.2096(15) 0.350(4) 0.155(15) Uani 0.50 1 d PDU A 1
H44C H 1.0084 -0.1927 0.3727 0.186 Uiso 0.50 1 calc PR A 1
H44D H 1.0391 -0.1868 0.2921 0.186 Uiso 0.50 1 calc PR A 1
C38 C 1.108(6) -0.227(3) 0.325(2) 0.137(12) Uani 0.50 1 d PDU A 2
H38A H 1.1549 -0.2476 0.3100 0.165 Uiso 0.50 1 calc PR A 2
H38B H 1.0730 -0.1946 0.2781 0.165 Uiso 0.50 1 calc PR A 2
C444 C 1.201(7) -0.132(3) 0.414(3) 0.173(13) Uani 0.50 1 d PDU A 2
H44A H 1.2508 -0.1392 0.3950 0.208 Uiso 0.50 1 calc PR A 2
H44B H 1.1495 -0.1064 0.3645 0.208 Uiso 0.50 1 calc PR A 2
C63 C 1.117(2) -0.1971(14) 0.4953(18) 0.143(9) Uani 1 1 d DU A .
H63A H 1.1014 -0.2402 0.5068 0.171 Uiso 1 1 calc R B 1
H63B H 1.1664 -0.1798 0.5551 0.171 Uiso 1 1 calc R B 1
C64 C 1.027(3) -0.156(2) 0.458(3) 0.222(17) Uani 1 1 d DU . .
H64A H 1.0023 -0.1545 0.5030 0.332 Uiso 1 1 calc R A .
H64B H 0.9776 -0.1730 0.3987 0.332 Uiso 1 1 calc R . .
H64C H 1.0425 -0.1128 0.4471 0.332 Uiso 1 1 calc R . .
C31 C 0.4987(14) 0.4034(12) 0.224(2) 0.091(8) Uani 1 1 d DU . .
H31A H 0.5140 0.3642 0.2593 0.137 Uiso 1 1 calc R . .
H31B H 0.4637 0.3938 0.1568 0.137 Uiso 1 1 calc R . .
H31C H 0.4592 0.4300 0.2410 0.137 Uiso 1 1 calc R . .
N8 N 0.8186(13) -0.1963(9) -0.0717(12) 0.064(4) Uani 1 1 d U . .
C67 C 0.7418(14) -0.1505(10) -0.1332(14) 0.056(4) Uani 1 1 d U . .
H67A H 0.7365 -0.1172 -0.0933 0.067 Uiso 1 1 calc R . .
H67B H 0.6800 -0.1730 -0.1632 0.067 Uiso 1 1 calc R . .
C66 C 0.7759(18) -0.2294(10) -0.0116(15) 0.063(5) Uani 1 1 d U . .
H66A H 0.7603 -0.1971 0.0230 0.076 Uiso 1 1 calc R . .
H66B H 0.7160 -0.2515 -0.0537 0.076 Uiso 1 1 calc R . .
C90 C 0.6789(17) 0.5867(10) 0.1673(18) 0.098(9) Uani 1 1 d U . .
H90A H 0.7455 0.5965 0.1842 0.147 Uiso 1 1 calc R . .
H90B H 0.6527 0.6200 0.1904 0.147 Uiso 1 1 calc R . .
H90C H 0.6415 0.5840 0.0994 0.147 Uiso 1 1 calc R . .
C68 C 0.5028(18) 0.4982(12) 0.0884(17) 0.083(6) Uani 1 1 d DU . .
H68A H 0.4417 0.4804 0.0803 0.099 Uiso 1 1 calc R . .
H68B H 0.4909 0.5408 0.0607 0.099 Uiso 1 1 calc R . .
C61 C 1.032(3) -0.2801(12) 0.3288(15) 0.130(11) Uani 1 1 d DU . .
H61A H 0.9944 -0.2862 0.2614 0.195 Uiso 0.50 1 calc PR A 1
H61B H 0.9971 -0.2964 0.3602 0.195 Uiso 0.50 1 calc PR A 1
H61C H 1.0931 -0.3025 0.3513 0.195 Uiso 0.50 1 calc PR A 1
H61D H 0.9659 -0.2868 0.2816 0.195 Uiso 0.50 1 d PR A 2
H61E H 1.0449 -0.3033 0.3855 0.195 Uiso 0.50 1 d PR A 2
H61F H 1.0751 -0.2951 0.3049 0.195 Uiso 0.50 1 d PR A 2
C80 C 0.268(2) 0.2751(13) -0.211(2) 0.114(9) Uani 1 1 d U . .
H80A H 0.2010 0.2625 -0.2498 0.171 Uiso 1 1 calc R . .
H80B H 0.2695 0.3176 -0.1866 0.171 Uiso 1 1 calc R . .
H80C H 0.2983 0.2457 -0.1585 0.171 Uiso 1 1 calc R . .
C91 C 0.535(3) 0.5475(15) 0.233(3) 0.125(9) Uani 1 1 d U . .
H91A H 0.4719 0.5334 0.2216 0.187 Uiso 1 1 calc R . .
H91B H 0.5303 0.5886 0.2042 0.187 Uiso 1 1 calc R . .
H91C H 0.5771 0.5509 0.3006 0.187 Uiso 1 1 calc R . .
C69 C 0.548(2) 0.4559(13) 0.043(2) 0.107(9) Uani 1 1 d DU . .
H69A H 0.5044 0.4525 -0.0235 0.160 Uiso 1 1 calc R . .
H69B H 0.5587 0.4140 0.0717 0.160 Uiso 1 1 calc R . .
H69C H 0.6086 0.4739 0.0534 0.160 Uiso 1 1 calc R . .
C71 C 0.415(3) 0.4100(16) -0.264(2) 0.154(14) Uani 1 1 d DU . .
H71A H 0.4258 0.4530 -0.2396 0.231 Uiso 1 1 calc R . .
H71B H 0.3481 0.4044 -0.3091 0.231 Uiso 1 1 calc R . .
H71C H 0.4552 0.4024 -0.2944 0.231 Uiso 1 1 calc R . .
C60 C 1.243(2) -0.2421(17) 0.470(2) 0.159(11) Uani 1 1 d DU A .
H60A H 1.2730 -0.2462 0.4291 0.239 Uiso 1 1 calc R . .
H60B H 1.2234 -0.2836 0.4804 0.239 Uiso 1 1 calc R . .
H60C H 1.2893 -0.2239 0.5296 0.239 Uiso 1 1 calc R . .
C62 C 1.244(3) -0.0946(17) 0.507(2) 0.191(16) Uani 1 1 d DU . .
H62A H 1.2659 -0.0613 0.4798 0.287 Uiso 0.50 1 calc PR A 1
H62B H 1.2947 -0.1257 0.5376 0.287 Uiso 0.50 1 calc PR A 1
H62C H 1.2270 -0.0763 0.5525 0.287 Uiso 0.50 1 calc PR A 1
H62D H 1.2693 -0.0542 0.4995 0.287 Uiso 0.50 1 d PR A 2
H62E H 1.2953 -0.1194 0.5551 0.287 Uiso 0.50 1 d PR A 2
H62F H 1.1938 -0.0871 0.5251 0.287 Uiso 0.50 1 d PR A 2
C70 C 0.3207(18) 0.2743(16) -0.269(2) 0.115(8) Uani 1 1 d DU . .
H70A H 0.2892 0.3039 -0.3214 0.138 Uiso 1 1 calc R . .
H70B H 0.3162 0.2316 -0.2950 0.138 Uiso 1 1 calc R . .
N33 N 0.7835(17) 0.4851(10) -0.1421(15) 0.094(5) Uani 1 1 d DU . .
C103 C 0.8523(16) -0.2411(9) -0.1159(15) 0.061(5) Uani 1 1 d U . .
H10C H 0.9029 -0.2674 -0.0678 0.073 Uiso 1 1 calc R . .
H10D H 0.8802 -0.2186 -0.1507 0.073 Uiso 1 1 calc R . .
C104 C 0.7683(14) -0.2842(10) -0.1845(15) 0.065(5) Uani 1 1 d U . .
H10E H 0.7924 -0.3142 -0.2143 0.097 Uiso 1 1 calc R . .
H10F H 0.7184 -0.2581 -0.2323 0.097 Uiso 1 1 calc R . .
H10G H 0.7416 -0.3072 -0.1498 0.097 Uiso 1 1 calc R . .
C102 C 0.7582(15) -0.1185(10) -0.2108(16) 0.066(6) Uani 1 1 d . . .
H10H H 0.7046 -0.0904 -0.2475 0.100 Uiso 1 1 calc R . .
H10I H 0.7627 -0.1508 -0.2515 0.100 Uiso 1 1 calc R . .
H10J H 0.8176 -0.0942 -0.1821 0.100 Uiso 1 1 calc R . .
N99 N 1.454(3) 0.4672(15) 0.424(2) 0.165(13) Uani 1 1 d DU . .
C112 C 1.483(2) 0.5858(13) 0.481(2) 0.118(9) Uani 1 1 d DU . .
H11D H 1.5439 0.6016 0.4885 0.177 Uiso 1 1 calc R . .
H11E H 1.4806 0.5896 0.5401 0.177 Uiso 1 1 calc R . .
H11F H 1.4305 0.6104 0.4330 0.177 Uiso 1 1 calc R . .
C100 C 0.8479(19) -0.2777(14) 0.059(2) 0.106(11) Uani 1 1 d . . .
H10K H 0.8194 -0.2972 0.0948 0.159 Uiso 1 1 calc R . .
H10L H 0.9068 -0.2558 0.1016 0.159 Uiso 1 1 calc R . .
H10M H 0.8626 -0.3102 0.0249 0.159 Uiso 1 1 calc R . .
C101 C 0.9132(19) -0.1543(12) -0.0028(17) 0.090(8) Uani 1 1 d . . .
H10N H 0.8949 -0.1228 0.0300 0.135 Uiso 1 1 calc R . .
H10O H 0.9385 -0.1331 -0.0401 0.135 Uiso 1 1 calc R . .
H10P H 0.9622 -0.1821 0.0427 0.135 Uiso 1 1 calc R . .
C111 C 1.471(3) 0.5169(15) 0.452(3) 0.128(11) Uani 1 1 d DU . .
C144 C 0.808(3) 0.3706(13) -0.146(3) 0.157(14) Uani 1 1 d DU . .
H14A H 0.8455 0.3386 -0.1587 0.236 Uiso 1 1 calc R . .
H14B H 0.7401 0.3640 -0.1881 0.236 Uiso 1 1 calc R . .
H14C H 0.8206 0.3674 -0.0816 0.236 Uiso 1 1 calc R . .
C142 C 0.837(3) 0.4361(12) -0.164(3) 0.140(9) Uani 1 1 d DU . .
H14D H 0.9067 0.4422 -0.1236 0.168 Uiso 1 1 calc R . .
H14E H 0.8236 0.4398 -0.2294 0.168 Uiso 1 1 calc R . .
C141 C 0.676(2) 0.4782(18) -0.199(2) 0.159(12) Uani 1 1 d DU . .
H14F H 0.6445 0.5141 -0.1859 0.191 Uiso 1 1 calc R . .
H14G H 0.6554 0.4392 -0.1807 0.191 Uiso 1 1 calc R . .
C140 C 0.803(4) 0.5424(17) -0.172(3) 0.197(16) Uani 1 1 d U . .
H14H H 0.7679 0.5762 -0.1608 0.296 Uiso 1 1 calc R . .
H14I H 0.7841 0.5400 -0.2386 0.296 Uiso 1 1 calc R . .
H14J H 0.8720 0.5511 -0.1372 0.296 Uiso 1 1 calc R . .
C151 C 0.799(4) 0.533(2) 0.014(3) 0.21(2) Uani 1 1 d DU . .
H15A H 0.8208 0.5208 0.0793 0.313 Uiso 1 1 calc R . .
H15B H 0.7308 0.5440 -0.0143 0.313 Uiso 1 1 calc R . .
H15C H 0.8353 0.5697 0.0122 0.313 Uiso 1 1 calc R . .
C143 C 0.643(3) 0.476(2) -0.304(2) 0.21(2) Uani 1 1 d DU . .
H14K H 0.5736 0.4710 -0.3379 0.308 Uiso 1 1 calc R . .
H14L H 0.6736 0.4405 -0.3180 0.308 Uiso 1 1 calc R . .
H14M H 0.6610 0.5153 -0.3235 0.308 Uiso 1 1 calc R . .
C150 C 0.813(3) 0.4799(18) -0.0375(16) 0.172(12) Uani 1 1 d DU . .
H15D H 0.7787 0.4433 -0.0300 0.206 Uiso 1 1 calc R . .
H15E H 0.8818 0.4694 -0.0050 0.206 Uiso 1 1 calc R . .
C700 C 0.562(2) -0.2185(18) -0.4244(17) 0.140(13) Uani 1 1 d DU . .
H70C H 0.5446 -0.2005 -0.3789 0.210 Uiso 1 1 calc R . .
H70D H 0.6272 -0.2057 -0.4088 0.210 Uiso 1 1 calc R . .
H70E H 0.5585 -0.2644 -0.4230 0.210 Uiso 1 1 calc R . .
C701 C 0.493(2) -0.195(2) -0.522(2) 0.133(12) Uani 1 1 d DU . .
N12 N 0.435(3) -0.174(2) -0.589(3) 0.208(18) Uani 1 1 d DU . .
Sn5 Sn 0.69229(8) 0.08254(5) 0.19564(8) 0.0387(3) Uani 1 1 d . . .
Sn6 Sn 0.70047(8) 0.21489(5) 0.17549(8) 0.0364(3) Uani 1 1 d . . .
Sn3 Sn 0.97094(8) 0.08148(5) 0.31860(8) 0.0397(3) Uani 1 1 d . . .
Sn4 Sn 0.97513(9) 0.21478(5) 0.30069(8) 0.0400(3) Uani 1 1 d . . .
Sn2 Sn 0.83506(8) 0.20070(5) 0.02902(8) 0.0369(3) Uani 1 1 d . . .
Sn1 Sn 0.83391(8) 0.06849(5) 0.05296(8) 0.0362(3) Uani 1 1 d . . .
Mo2 Mo 0.83556(11) 0.29208(6) 0.15778(10) 0.0364(3) Uani 1 1 d . . .
Mo1 Mo 0.83097(11) -0.00445(6) 0.19702(10) 0.0348(3) Uani 1 1 d . . .

loop_
_atom_site_aniso_label
_atom_site_aniso_U_11
_atom_site_aniso_U_22
_atom_site_aniso_U_33
_atom_site_aniso_U_23
_atom_site_aniso_U_13
_atom_site_aniso_U_12
B4 0.024(10) 0.058(13) 0.046(10) 0.000(10) 0.018(8) 0.001(9)
B1 0.061(11) 0.053(12) 0.020(9) -0.006(8) 0.031(9) 0.000(10)
B3 0.031(9) 0.083(15) 0.035(11) -0.018(11) 0.006(8) -0.010(13)
B2 0.061(15) 0.071(16) 0.046(11) 0.020(12) 0.026(11) -0.006(13)
O6 0.063(9) 0.052(8) 0.098(11) -0.035(8) 0.039(9) 0.002(7)
O2 0.077(11) 0.067(9) 0.058(9) -0.029(7) 0.027(8) -0.028(8)
O1 0.077(11) 0.046(8) 0.091(11) -0.006(7) 0.027(9) 0.031(8)
O4 0.064(10) 0.080(10) 0.087(11) -0.014(8) 0.055(9) -0.021(8)
N1 0.061(8) 0.066(9) 0.036(7) 0.001(5) 0.029(6) -0.007(5)
C2 0.059(12) 0.047(10) 0.034(9) 0.011(8) 0.034(9) 0.017(9)
O3 0.134(17) 0.121(15) 0.047(9) 0.027(9) 0.027(10) -0.029(13)
C3 0.048(11) 0.061(12) 0.036(9) -0.010(8) 0.021(9) -0.012(9)
C1 0.061(13) 0.044(11) 0.049(11) 0.005(8) 0.021(10) 0.006(10)
C4 0.062(13) 0.046(10) 0.055(11) -0.017(9) 0.038(10) -0.019(10)
B23 0.043(10) 0.052(13) 0.043(11) 0.003(9) 0.027(9) 0.002(9)
B12 0.090(17) 0.035(11) 0.055(12) 0.013(9) 0.058(13) 0.012(11)
C6 0.033(10) 0.038(10) 0.069(13) 0.004(9) 0.013(9) -0.004(8)
B31 0.039(12) 0.074(16) 0.041(11) 0.006(11) 0.013(9) 0.006(12)
B25 0.039(11) 0.051(12) 0.042(11) 0.012(9) 0.016(9) 0.005(9)
B26 0.057(13) 0.052(12) 0.024(8) 0.005(7) 0.018(8) -0.006(9)
B20 0.031(10) 0.040(10) 0.031(9) 0.006(7) 0.012(8) -0.002(8)
O5 0.059(10) 0.124(15) 0.097(13) 0.060(11) 0.016(10) 0.015(10)
B35 0.054(14) 0.069(15) 0.025(9) -0.007(9) 0.002(9) 0.009(11)
B14 0.039(11) 0.068(14) 0.067(15) 0.000(10) 0.029(11) 0.019(10)
C5 0.049(12) 0.064(13) 0.085(16) 0.009(12) 0.047(12) 0.003(10)
B18 0.024(10) 0.051(12) 0.040(11) -0.008(8) -0.004(8) 0.006(8)
B19 0.030(10) 0.077(16) 0.031(9) -0.009(9) 0.011(8) 0.014(10)
B29 0.061(11) 0.050(11) 0.040(10) -0.008(9) 0.038(9) -0.004(10)
C13 0.105(18) 0.072(15) 0.066(12) -0.003(11) 0.041(12) 0.022(12)
B11 0.040(10) 0.030(9) 0.059(13) -0.022(9) 0.013(9) -0.008(9)
B27 0.042(12) 0.041(11) 0.049(12) 0.001(9) 0.014(10) 0.004(9)
B13 0.048(12) 0.056(13) 0.053(12) -0.042(11) 0.021(10) -0.010(11)
B30 0.040(8) 0.052(14) 0.054(13) 0.015(10) -0.001(9) -0.009(9)
B21 0.048(11) 0.035(10) 0.031(9) -0.005(7) 0.021(9) -0.007(8)
B22 0.047(11) 0.040(11) 0.045(11) 0.000(8) 0.032(9) -0.001(9)
B28 0.039(11) 0.066(14) 0.041(10) -0.029(10) 0.021(9) -0.017(10)
B10 0.065(12) 0.035(11) 0.024(9) -0.003(7) 0.021(9) 0.009(9)
B34 0.041(9) 0.087(19) 0.049(13) -0.004(12) 0.014(9) -0.003(12)
C12 0.076(12) 0.088(14) 0.039(9) -0.009(8) 0.032(9) 0.013(9)
B24 0.049(12) 0.035(10) 0.066(14) -0.008(9) 0.039(11) -0.010(9)
C10 0.064(12) 0.083(14) 0.047(8) 0.004(8) 0.014(8) 0.002(9)
B16 0.043(11) 0.061(14) 0.052(13) 0.008(10) 0.026(10) -0.004(10)
C11 0.062(14) 0.073(14) 0.095(16) 0.014(11) 0.042(12) -0.008(9)
B32 0.044(12) 0.12(2) 0.046(13) -0.022(14) 0.011(11) -0.008(12)
B17 0.027(9) 0.069(14) 0.059(12) -0.003(11) 0.028(9) -0.011(10)
B15 0.038(10) 0.046(13) 0.066(14) -0.014(10) 0.022(10) 0.008(9)
B33 0.032(12) 0.10(2) 0.049(13) -0.032(13) 0.004(10) -0.016(13)
N3 0.061(9) 0.081(10) 0.081(9) 0.024(8) 0.035(8) 0.006(8)
N2 0.086(11) 0.099(11) 0.060(9) -0.039(8) 0.008(8) -0.011(11)
C41 0.086(14) 0.071(12) 0.048(9) -0.018(8) 0.036(9) -0.016(9)
N4 0.196(19) 0.098(11) 0.041(9) 0.021(8) 0.003(9) -0.063(11)
C50 0.065(14) 0.098(18) 0.076(15) 0.019(12) 0.031(12) 0.011(10)
C30 0.056(12) 0.100(13) 0.122(17) 0.052(13) 0.034(13) 0.009(11)
C33 0.054(10) 0.086(15) 0.16(2) 0.063(14) 0.033(11) 0.014(10)
C37 0.095(17) 0.102(12) 0.077(15) -0.031(10) 0.022(14) 0.000(12)
C34 0.10(2) 0.14(2) 0.14(2) -0.04(2) -0.014(18) 0.089(19)
C36 0.19(3) 0.119(17) 0.069(14) -0.015(13) 0.012(14) 0.01(2)
C42 0.11(2) 0.097(19) 0.077(15) -0.002(14) 0.034(14) -0.047(14)
C35 0.110(17) 0.108(17) 0.120(17) -0.018(15) 0.052(15) 0.025(16)
C40 0.23(3) 0.099(12) 0.08(2) 0.018(16) -0.041(18) -0.090(15)
C446 0.20(2) 0.087(16) 0.079(15) -0.003(19) -0.015(19) -0.067(18)
C38 0.21(3) 0.08(2) 0.067(13) -0.007(14) 0.019(13) -0.058(18)
C444 0.21(3) 0.134(17) 0.076(17) 0.009(14) -0.015(18) -0.115(18)
C63 0.20(2) 0.092(18) 0.095(15) -0.030(14) 0.037(16) -0.064(16)
C64 0.22(4) 0.21(5) 0.16(4) -0.04(3) 0.03(3) -0.01(2)
C31 0.049(12) 0.101(17) 0.13(2) 0.055(16) 0.051(14) 0.021(11)
N8 0.068(10) 0.079(11) 0.055(9) 0.017(8) 0.038(8) 0.009(8)
C67 0.044(10) 0.061(12) 0.069(12) 0.006(8) 0.033(9) 0.000(8)
C66 0.084(15) 0.050(11) 0.066(12) 0.002(8) 0.044(11) -0.011(10)
C90 0.068(14) 0.043(12) 0.13(2) 0.013(12) -0.001(13) -0.017(10)
C68 0.076(13) 0.083(15) 0.092(11) 0.027(10) 0.043(9) -0.011(11)
C61 0.22(3) 0.081(15) 0.035(10) 0.007(10) 0.012(13) -0.055(15)
C80 0.15(2) 0.080(19) 0.14(3) -0.033(17) 0.10(2) -0.008(18)
C91 0.16(3) 0.099(17) 0.16(2) -0.011(17) 0.11(2) 0.000(18)
C69 0.10(2) 0.13(2) 0.102(17) -0.019(16) 0.061(17) -0.046(17)
C71 0.20(4) 0.117(18) 0.14(3) 0.013(18) 0.07(3) 0.04(3)
C60 0.18(2) 0.15(2) 0.10(2) 0.000(19) 0.026(15) -0.046(18)
C62 0.23(3) 0.143(19) 0.077(16) 0.005(14) -0.030(18) -0.114(19)
C70 0.103(13) 0.15(2) 0.083(15) -0.066(15) 0.037(10) -0.032(14)
N33 0.111(13) 0.093(11) 0.099(11) 0.014(11) 0.067(11) -0.025(11)
C103 0.073(13) 0.035(10) 0.074(14) 0.009(9) 0.033(11) 0.008(8)
C104 0.053(11) 0.059(12) 0.098(15) 0.001(11) 0.049(11) -0.001(9)
C102 0.056(13) 0.065(14) 0.083(15) 0.003(11) 0.037(12) -0.004(11)
N99 0.18(3) 0.16(2) 0.13(2) -0.04(2) 0.05(2) -0.02(3)
C112 0.12(2) 0.13(2) 0.10(2) -0.008(19) 0.048(18) -0.02(2)
C100 0.091(19) 0.12(2) 0.13(2) 0.09(2) 0.076(18) 0.037(17)
C101 0.11(2) 0.091(18) 0.080(17) -0.019(14) 0.048(16) -0.044(16)
C111 0.14(3) 0.16(2) 0.12(2) -0.05(2) 0.09(2) -0.03(2)
C144 0.16(3) 0.118(14) 0.26(4) 0.10(2) 0.16(3) 0.07(2)
C142 0.16(2) 0.120(17) 0.17(2) 0.038(18) 0.094(19) 0.021(16)
C141 0.113(14) 0.12(2) 0.19(2) 0.05(2) 0.021(17) 0.023(15)
C140 0.23(4) 0.097(16) 0.23(3) 0.07(3) 0.09(3) -0.03(2)
C151 0.23(5) 0.26(4) 0.11(2) -0.08(3) 0.06(3) -0.07(4)
C143 0.19(4) 0.13(3) 0.17(2) 0.00(3) -0.02(2) 0.03(3)
C150 0.22(3) 0.18(3) 0.104(13) -0.022(17) 0.068(16) -0.07(2)
C700 0.16(3) 0.20(4) 0.065(16) 0.001(17) 0.056(17) -0.04(3)
C701 0.12(3) 0.19(3) 0.12(2) 0.05(2) 0.09(2) 0.04(2)
N12 0.16(4) 0.24(4) 0.18(3) 0.08(3) 0.05(3) 0.06(3)
Sn5 0.0391(7) 0.0358(6) 0.0448(6) -0.0038(5) 0.0227(5) -0.0012(5)
Sn6 0.0360(6) 0.0371(6) 0.0386(6) -0.0013(5) 0.0196(5) -0.0006(5)
Sn3 0.0380(7) 0.0387(7) 0.0382(6) -0.0005(5) 0.0143(5) 0.0016(5)
Sn4 0.0391(7) 0.0395(7) 0.0409(6) -0.0052(5) 0.0181(5) -0.0031(5)
Sn2 0.0412(7) 0.0336(6) 0.0379(6) 0.0001(5) 0.0201(5) -0.0010(5)
Sn1 0.0419(7) 0.0329(6) 0.0357(6) 0.0006(5) 0.0198(5) -0.0003(5)
Mo2 0.0362(8) 0.0309(7) 0.0443(8) -0.0022(6) 0.0208(7) -0.0019(6)
Mo1 0.0419(8) 0.0300(7) 0.0352(7) -0.0005(6) 0.0204(7) 0.0005(6)

loop_
_atom_type_symbol
_atom_type_description
_atom_type_scat_dispersion_real
_atom_type_scat_dispersion_imag
_atom_type_scat_source
C C 0.0033 0.0016 'International Tables Vol C Tables 4.2.6.8 and 6.1.1.4'
H H 0.0000 0.0000 'International Tables Vol C Tables 4.2.6.8 and 6.1.1.4'
B B 0.0013 0.0007 'International Tables Vol C Tables 4.2.6.8 and 6.1.1.4'
Mo Mo -1.6832 0.6857 'International Tables Vol C Tables 4.2.6.8 and 6.1.1.4'
N N 0.0061 0.0033 'International Tables Vol C Tables 4.2.6.8 and 6.1.1.4'
O O 0.0106 0.0060 'International Tables Vol C Tables 4.2.6.8 and 6.1.1.4'
Sn Sn -0.6537 1.4246 'International Tables Vol C Tables 4.2.6.8 and 6.1.1.4'

loop_
_geom_angle_atom_site_label_1
_geom_angle_atom_site_label_2
_geom_angle_atom_site_label_3
_geom_angle
B33 B4 B3 58.2(13)
B33 B4 B1 105.1(16)
B3 B4 B1 58.0(11)
B33 B4 B35 58.4(12)
B3 B4 B35 105.2(15)
B1 B4 B35 108.5(14)
B33 B4 Sn4 118.7(12)
B3 B4 Sn4 120.9(13)
B1 B4 Sn4 69.8(8)
B35 B4 Sn4 65.8(8)
B3 B1 B2 58.4(14)
B3 B1 B4 58.4(12)
B2 B1 B4 105.4(13)
B3 B1 Sn3 117.6(12)
B2 B1 Sn3 65.4(10)
B4 B1 Sn3 119.3(9)
B3 B1 Sn4 116.8(12)
B2 B1 Sn4 118.8(11)
B4 B1 Sn4 64.8(8)
Sn3 B1 Sn4 69.6(5)
B33 B3 B2 108.6(17)
B33 B3 B1 111.4(16)
B2 B3 B1 61.1(12)
B33 B3 B4 60.4(14)
B2 B3 B4 111.7(14)
B1 B3 B4 63.7(12)
B33 B3 B32 58.7(14)
B2 B3 B32 60.9(14)
B1 B3 B32 110.7(15)
B4 B3 B32 108.9(16)
B3 B2 B1 60.5(12)
B3 B2 B32 61.2(14)
B1 B2 B32 110.4(19)
B3 B2 B31 107.2(17)
B1 B2 B31 112.9(17)
B32 B2 B31 56.1(13)
B3 B2 Sn3 124.6(16)
B1 B2 Sn3 71.2(10)
B32 B2 Sn3 119.2(15)
B31 B2 Sn3 67.4(10)
C11 N1 C12 111.0(17)
C11 N1 C41 109.0(15)
C12 N1 C41 111.8(16)
C11 N1 C10 106.0(16)
C12 N1 C10 107.3(14)
C41 N1 C10 111.6(16)
O2 C2 Mo1 176.3(15)
O3 C3 Mo1 176.6(17)
O1 C1 Mo1 176.5(17)
O4 C4 Mo2 175.0(19)
B25 B23 B27 60.9(11)
B25 B23 B21 57.6(10)
B27 B23 B21 105.0(13)
B25 B23 Sn2 118.6(12)
B27 B23 Sn2 64.6(9)
B21 B23 Sn2 116.1(11)
B25 B23 Sn1 115.7(11)
B27 B23 Sn1 117.1(12)
B21 B23 Sn1 63.4(8)
Sn2 B23 Sn1 68.0(5)
B16 B12 B14 59.0(12)
B16 B12 B10 109.4(14)
B14 B12 B10 60.0(11)
B16 B12 B13 59.9(12)
B14 B12 B13 108.4(16)
B10 B12 B13 113.8(13)
B16 B12 Sn5 121.6(12)
B14 B12 Sn5 124.3(12)
B10 B12 Sn5 71.6(9)
B13 B12 Sn5 66.8(9)
O6 C6 Mo2 174.5(17)
B32 B31 B34 59.4(14)
B32 B31 B30 108.2(18)
B34 B31 B30 58.0(12)
B32 B31 B2 58.8(13)
B34 B31 B2 105.0(16)
B30 B31 B2 109.9(16)
B32 B31 Sn3 119.9(14)
B34 B31 Sn3 120.8(14)
B30 B31 Sn3 70.7(9)
B2 B31 Sn3 65.6(9)
B23 B25 B21 65.2(11)
B23 B25 B27 60.3(12)
B21 B25 B27 110.3(14)
B23 B25 B28 112.9(14)
B21 B25 B28 59.5(11)
B27 B25 B28 107.9(14)
B23 B25 B29 109.9(14)
B21 B25 B29 107.0(14)
B27 B25 B29 59.8(11)
B28 B25 B29 58.7(12)
B24 B26 B29 60.1(13)
B24 B26 B22 57.8(12)
B29 B26 B22 107.3(15)
B24 B26 B27 104.8(15)
B29 B26 B27 56.9(11)
B22 B26 B27 109.4(13)
B24 B26 Sn2 121.8(12)
B29 B26 Sn2 117.8(12)
B22 B26 Sn2 71.8(8)
B27 B26 Sn2 65.1(8)
B28 B20 B24 59.8(11)
B28 B20 B22 105.8(13)
B24 B20 B22 55.5(10)
B28 B20 B21 56.9(9)
B24 B20 B21 104.2(13)
B22 B20 B21 109.8(13)
B28 B20 Sn1 118.4(11)
B24 B20 Sn1 119.9(11)
B22 B20 Sn1 72.0(8)
B21 B20 Sn1 66.2(8)
B34 B35 B33 59.3(14)
B34 B35 B30 58.7(12)
B33 B35 B30 107.2(17)
B34 B35 B4 106.5(16)
B33 B35 B4 56.8(12)
B30 B35 B4 112.9(16)
B34 B35 Sn4 123.2(15)
B33 B35 Sn4 118.2(12)
B30 B35 Sn4 72.3(9)
B4 B35 Sn4 66.8(8)
B18 B14 B16 107.2(16)
B18 B14 B17 58.7(11)
B16 B14 B17 59.3(13)
B18 B14 B12 109.7(15)
B16 B14 B12 60.3(14)
B17 B14 B12 107.8(17)
B18 B14 B10 64.8(12)
B16 B14 B10 110.8(15)
B17 B14 B10 112.2(15)
B12 B14 B10 60.3(12)
O5 C5 Mo2 176(2)
B17 B18 B14 61.4(13)
B17 B18 B19 59.8(11)
B14 B18 B19 109.6(15)
B17 B18 B10 109.6(16)
B14 B18 B10 58.9(11)
B19 B18 B10 111.6(13)
B17 B18 Sn6 120.5(12)
B14 B18 Sn6 122.8(13)
B19 B18 Sn6 65.5(9)
B10 B18 Sn6 70.3(8)
B15 B19 B17 59.1(12)
B15 B19 B11 58.3(11)
B17 B19 B11 108.0(16)
B15 B19 B18 103.8(15)
B17 B19 B18 55.8(10)
B11 B19 B18 112.2(14)
B15 B19 Sn6 121.9(13)
B17 B19 Sn6 118.8(11)
B11 B19 Sn6 72.1(8)
B18 B19 Sn6 67.6(9)
B24 B29 B28 60.8(11)
B24 B29 B27 111.0(14)
B28 B29 B27 108.7(14)
B24 B29 B26 58.6(11)
B28 B29 B26 109.8(14)
B27 B29 B26 66.3(11)
B24 B29 B25 109.8(14)
B28 B29 B25 60.5(11)
B27 B29 B25 59.1(11)
B26 B29 B25 113.2(13)
B15 B11 B19 59.7(11)
B15 B11 B13 59.3(12)
B19 B11 B13 106.4(14)
B15 B11 Sn6 115.7(11)
B19 B11 Sn6 63.4(8)
B13 B11 Sn6 115.4(11)
B15 B11 Sn5 114.8(13)
B19 B11 Sn5 116.1(10)
B13 B11 Sn5 62.4(9)
Sn6 B11 Sn5 67.5(4)
B23 B27 B25 58.7(12)
B23 B27 B29 109.7(15)
B25 B27 B29 61.2(12)
B23 B27 B26 113.5(14)
B25 B27 B26 107.3(14)
B29 B27 B26 56.8(10)
B23 B27 Sn2 73.1(10)
B25 B27 Sn2 124.2(12)
B29 B27 Sn2 119.0(12)
B26 B27 Sn2 66.4(8)
B15 B13 B16 58.2(11)
B15 B13 B11 57.5(12)
B16 B13 B11 106.0(14)
B15 B13 B12 104.6(13)
B16 B13 B12 57.6(10)
B11 B13 B12 111.0(13)
B15 B13 Sn5 122.4(13)
B16 B13 Sn5 119.0(11)
B11 B13 Sn5 72.9(9)
B12 B13 Sn5 66.2(9)
B34 B30 B35 57.5(12)
B34 B30 B31 58.9(13)
B35 B30 B31 104.3(15)
B34 B30 Sn3 116.3(15)
B35 B30 Sn3 116.3(13)
B31 B30 Sn3 64.7(10)
B34 B30 Sn4 114.3(14)
B35 B30 Sn4 63.2(8)
B31 B30 Sn4 116.7(14)
Sn3 B30 Sn4 68.1(6)
B25 B21 B28 62.1(12)
B25 B21 B23 57.2(11)
B28 B21 B23 108.6(13)
B25 B21 B20 109.6(13)
B28 B21 B20 58.6(10)
B23 B21 B20 112.7(13)
B25 B21 Sn1 122.8(12)
B28 B21 Sn1 120.3(11)
B23 B21 Sn1 71.7(8)
B20 B21 Sn1 66.7(8)
B24 B22 B26 59.2(11)
B24 B22 B20 60.1(10)
B26 B22 B20 107.8(13)
B24 B22 Sn2 117.2(12)
B26 B22 Sn2 65.1(9)
B20 B22 Sn2 117.7(11)
B24 B22 Sn1 116.3(12)
B26 B22 Sn1 117.9(11)
B20 B22 Sn1 63.3(8)
Sn2 B22 Sn1 67.8(5)
B21 B28 B29 107.8(13)
B21 B28 B24 110.4(13)
B29 B28 B24 59.3(11)
B21 B28 B20 64.5(11)
B29 B28 B20 109.2(13)
B24 B28 B20 60.3(11)
B21 B28 B25 58.5(10)
B29 B28 B25 60.7(11)
B24 B28 B25 108.8(14)
B20 B28 B25 111.4(13)
B14 B10 B12 59.7(12)
B14 B10 B18 56.2(12)
B12 B10 B18 102.7(14)
B14 B10 Sn5 117.8(12)
B12 B10 Sn5 64.5(8)
B18 B10 Sn5 116.7(10)
B14 B10 Sn6 114.7(12)
B12 B10 Sn6 116.2(11)
B18 B10 Sn6 63.9(9)
Sn5 B10 Sn6 68.6(4)
B32 B34 B35 110.6(18)
B32 B34 B33 59.2(14)
B35 B34 B33 61.8(15)
B32 B34 B30 112.1(18)
B35 B34 B30 63.8(13)
B33 B34 B30 113.4(17)
B32 B34 B31 58.9(14)
B35 B34 B31 112.6(15)
B33 B34 B31 107.5(17)
B30 B34 B31 63.1(13)
C13 C12 N1 112.9(15)
B22 B24 B26 63.0(11)
B22 B24 B29 112.6(14)
B26 B24 B29 61.4(12)
B22 B24 B28 113.2(14)
B26 B24 B28 111.3(16)
B29 B24 B28 59.9(13)
B22 B24 B20 64.4(11)
B26 B24 B20 114.1(14)
B29 B24 B20 109.4(14)
B28 B24 B20 60.0(11)
C50 C10 N1 115.6(18)
B17 B16 B14 60.7(12)
B17 B16 B15 60.7(12)
B14 B16 B15 110.4(15)
B17 B16 B12 109.3(14)
B14 B16 B12 60.7(11)
B15 B16 B12 110.2(14)
B17 B16 B13 109.9(15)
B14 B16 B13 111.9(14)
B15 B16 B13 60.2(12)
B12 B16 B13 62.5(12)
B33 B32 B31 111(2)
B33 B32 B34 60.6(16)
B31 B32 B34 61.7(14)
B33 B32 B2 106(2)
B31 B32 B2 65.1(13)
B34 B32 B2 111.5(18)
B33 B32 B3 58.7(16)
B31 B32 B3 111.9(17)
B34 B32 B3 109(2)
B2 B32 B3 58.0(12)
B18 B17 B16 108.8(16)
B18 B17 B14 59.8(12)
B16 B17 B14 60.1(13)
B18 B17 B15 111.5(14)
B16 B17 B15 60.2(13)
B14 B17 B15 109.4(17)
B18 B17 B19 64.4(11)
B16 B17 B19 109.5(16)
B14 B17 B19 112.0(14)
B15 B17 B19 60.2(12)
B16 B15 B11 113.5(15)
B16 B15 B17 59.1(13)
B11 B15 B17 112.4(14)
B16 B15 B19 109.0(14)
B11 B15 B19 62.1(11)
B17 B15 B19 60.6(11)
B16 B15 B13 61.6(12)
B11 B15 B13 63.2(12)
B17 B15 B13 109.7(15)
B19 B15 B13 111.2(14)
B3 B33 B32 62.6(16)
B3 B33 B34 111.5(19)
B32 B33 B34 60.2(16)
B3 B33 B4 61.4(13)
B32 B33 B4 112.9(17)
B34 B33 B4 112.8(15)
B3 B33 B35 112.9(15)
B32 B33 B35 109.1(19)
B34 B33 B35 58.9(13)
B4 B33 B35 64.8(12)
C33 N3 C91 108(2)
C33 N3 C30 107.7(16)
C91 N3 C30 108(2)
C33 N3 C68 114.6(19)
C91 N3 C68 104(2)
C30 N3 C68 114(2)
C36 N2 C37 105.9(19)
C36 N2 C35 111(3)
C37 N2 C35 107(2)
C36 N2 C70 115(3)
C37 N2 C70 112(2)
C35 N2 C70 106.3(16)
N1 C41 C42 111.2(16)
C60 N4 C38 100(4)
C60 N4 C446 134(3)
C38 N4 C446 46(4)
C60 N4 C40 127(3)
C38 N4 C40 115(4)
C446 N4 C40 98(2)
C60 N4 C63 104(2)
C38 N4 C63 128(4)
C446 N4 C63 86(3)
C40 N4 C63 85(4)
C60 N4 C444 104(4)
C38 N4 C444 105(3)
C446 N4 C444 113(4)
C40 N4 C444 31(5)
C63 N4 C444 113(3)
C31 C30 N3 115.2(18)
N3 C33 C90 116.9(19)
C71 C37 N2 116(2)
C34 C35 N2 112(2)
N4 C40 C62 117(3)
N4 C40 C63 48(2)
C62 C40 C63 105(4)
C61 C446 N4 110(3)
N4 C38 C61 104(4)
C62 C444 N4 111(4)
C64 C63 N4 110.2(16)
C64 C63 C40 80(2)
N4 C63 C40 47(2)
C103 N8 C67 118.0(16)
C103 N8 C66 112.1(16)
C67 N8 C66 104.4(15)
C103 N8 C101 105.4(17)
C67 N8 C101 107.1(17)
C66 N8 C101 109.6(15)
N8 C67 C102 115.3(16)
C100 C66 N8 111.5(18)
C69 C68 N3 105(2)
C446 C61 C38 44(3)
C40 C62 C444 33(5)
C80 C70 N2 113(2)
C140 N33 C142 106(3)
C140 N33 C141 104(3)
C142 N33 C141 113(3)
C140 N33 C150 116(3)
C142 N33 C150 107(2)
C141 N33 C150 110(2)
N8 C103 C104 110.6(18)
N99 C111 C112 173(5)
N33 C142 C144 110(2)
N33 C141 C143 113(3)
C151 C150 N33 121(3)
N12 C701 C700 172(4)
B12 Sn5 B13 47.0(8)
B12 Sn5 B10 43.9(7)
B13 Sn5 B10 79.4(6)
B12 Sn5 B11 78.3(8)
B13 Sn5 B11 44.8(8)
B10 Sn5 B11 81.7(6)
B12 Sn5 Sn6 90.6(5)
B13 Sn5 Sn6 91.5(6)
B10 Sn5 Sn6 56.2(4)
B11 Sn5 Sn6 55.4(4)
B12 Sn5 Mo1 135.3(5)
B13 Sn5 Mo1 140.7(5)
B10 Sn5 Mo1 131.9(5)
B11 Sn5 Mo1 142.8(5)
Sn6 Sn5 Mo1 124.32(6)
B19 Sn6 B18 46.9(6)
B19 Sn6 B11 44.5(7)
B18 Sn6 B11 78.4(7)
B19 Sn6 B10 80.4(7)
B18 Sn6 B10 45.7(6)
B11 Sn6 B10 82.0(7)
B19 Sn6 Mo2 133.3(6)
B18 Sn6 Mo2 128.1(5)
B11 Sn6 Mo2 144.5(5)
B10 Sn6 Mo2 132.9(5)
B19 Sn6 Sn5 92.7(6)
B18 Sn6 Sn5 91.7(5)
B11 Sn6 Sn5 57.1(5)
B10 Sn6 Sn5 55.2(4)
Mo2 Sn6 Sn5 131.77(6)
B2 Sn3 B31 47.0(7)
B2 Sn3 B1 43.4(7)
B31 Sn3 B1 78.5(7)
B2 Sn3 B30 78.5(8)
B31 Sn3 B30 44.6(7)
B1 Sn3 B30 81.3(7)
B2 Sn3 Mo1 129.7(7)
B31 Sn3 Mo1 138.8(6)
B1 Sn3 Mo1 130.1(4)
B30 Sn3 Mo1 147.0(5)
B2 Sn3 Sn4 90.3(7)
B31 Sn3 Sn4 91.7(6)
B1 Sn3 Sn4 55.5(5)
B30 Sn3 Sn4 56.4(5)
Mo1 Sn3 Sn4 128.06(6)
B35 Sn4 B4 47.4(7)
B35 Sn4 B1 78.8(7)
B4 Sn4 B1 45.4(7)
B35 Sn4 B30 44.5(8)
B4 Sn4 B30 79.5(7)
B1 Sn4 B30 80.5(7)
B35 Sn4 Sn3 91.3(6)
B4 Sn4 Sn3 92.1(6)
B1 Sn4 Sn3 55.0(5)
B30 Sn4 Sn3 55.5(5)
B35 Sn4 Mo2 139.1(6)
B4 Sn4 Mo2 129.9(5)
B1 Sn4 Mo2 131.5(4)
B30 Sn4 Mo2 145.8(6)
Sn3 Sn4 Mo2 127.44(6)
B27 Sn2 B26 48.5(7)
B27 Sn2 B22 78.0(7)
B26 Sn2 B22 43.1(6)
B27 Sn2 B23 42.3(7)
B26 Sn2 B23 78.8(7)
B22 Sn2 B23 81.1(6)
B27 Sn2 Sn1 90.0(5)
B26 Sn2 Sn1 91.4(5)
B22 Sn2 Sn1 56.6(4)
B23 Sn2 Sn1 56.2(5)
B27 Sn2 Mo2 134.1(5)
B26 Sn2 Mo2 140.5(5)
B22 Sn2 Mo2 144.1(5)
B23 Sn2 Mo2 132.1(4)
Sn1 Sn2 Mo2 124.88(5)
B21 Sn1 B20 47.1(6)
B21 Sn1 B23 45.0(6)
B20 Sn1 B23 79.7(6)
B21 Sn1 B22 77.9(7)
B20 Sn1 B22 44.7(6)
B23 Sn1 B22 80.3(6)
B21 Sn1 Mo1 128.4(4)
B20 Sn1 Mo1 133.8(4)
B23 Sn1 Mo1 133.2(4)
B22 Sn1 Mo1 145.8(5)
B21 Sn1 Sn2 91.9(4)
B20 Sn1 Sn2 92.5(4)
B23 Sn1 Sn2 55.9(5)
B22 Sn1 Sn2 55.6(4)
Mo1 Sn1 Sn2 131.33(5)
C5 Mo2 C6 90.8(8)
C5 Mo2 C4 91.7(8)
C6 Mo2 C4 90.5(7)
C5 Mo2 Sn6 91.8(6)
C6 Mo2 Sn6 87.8(5)
C4 Mo2 Sn6 176.1(6)
C5 Mo2 Sn2 87.6(6)
C6 Mo2 Sn2 173.9(5)
C4 Mo2 Sn2 95.4(5)
Sn6 Mo2 Sn2 86.39(5)
C5 Mo2 Sn4 173.6(7)
C6 Mo2 Sn4 94.8(5)
C4 Mo2 Sn4 91.3(6)
Sn6 Mo2 Sn4 85.28(5)
Sn2 Mo2 Sn4 86.52(5)
C1 Mo1 C3 89.0(8)
C1 Mo1 C2 89.2(8)
C3 Mo1 C2 91.1(7)
C1 Mo1 Sn1 89.9(6)
C3 Mo1 Sn1 178.9(6)
C2 Mo1 Sn1 88.7(4)
C1 Mo1 Sn3 88.9(6)
C3 Mo1 Sn3 95.3(5)
C2 Mo1 Sn3 173.4(4)
Sn1 Mo1 Sn3 84.97(5)
C1 Mo1 Sn5 174.5(6)
C3 Mo1 Sn5 94.0(6)
C2 Mo1 Sn5 95.2(5)
Sn1 Mo1 Sn5 87.11(5)
Sn3 Mo1 Sn5 86.34(5)

loop_
_geom_bond_atom_site_label_1
_geom_bond_atom_site_label_2
_geom_bond_distance
B4 B33 1.75(3)
B4 B3 1.77(3)
B4 B1 1.86(3)
B4 B35 1.90(3)
B4 Sn4 2.369(18)
B1 B3 1.76(2)
B1 B2 1.77(3)
B1 Sn3 2.444(19)
B1 Sn4 2.458(19)
B3 B33 1.72(3)
B3 B2 1.73(4)
B3 B32 1.78(4)
B2 B32 1.78(3)
B2 B31 1.89(3)
B2 Sn3 2.35(2)
O6 C6 1.19(2)
O2 C2 1.17(2)
O1 C1 1.21(2)
O4 C4 1.18(2)
N1 C11 1.47(2)
N1 C12 1.50(2)
N1 C41 1.52(2)
N1 C10 1.56(2)
C2 Mo1 1.92(2)
O3 C3 1.20(2)
C3 Mo1 1.902(19)
C1 Mo1 1.89(2)
C4 Mo2 1.943(18)
B23 B25 1.72(3)
B23 B27 1.75(3)
B23 B21 1.86(3)
B23 Sn2 2.49(2)
B23 Sn1 2.49(2)
B12 B16 1.78(3)
B12 B14 1.78(3)
B12 B10 1.80(3)
B12 B13 1.87(3)
B12 Sn5 2.335(18)
C6 Mo2 1.93(2)
B31 B32 1.73(3)
B31 B34 1.77(4)
B31 B30 1.85(3)
B31 Sn3 2.38(2)
B25 B21 1.73(3)
B25 B27 1.76(3)
B25 B28 1.79(3)
B25 B29 1.80(3)
B26 B24 1.72(3)
B26 B29 1.77(3)
B26 B22 1.79(3)
B26 B27 1.94(3)
B26 Sn2 2.369(18)
B20 B28 1.78(3)
B20 B24 1.78(3)
B20 B22 1.85(3)
B20 B21 1.88(3)
B20 Sn1 2.358(18)
O5 C5 1.18(2)
B35 B34 1.74(3)
B35 B33 1.79(3)
B35 B30 1.85(3)
B35 Sn4 2.352(19)
B14 B18 1.74(3)
B14 B16 1.75(3)
B14 B17 1.76(3)
B14 B10 1.79(3)
C5 Mo2 1.90(2)
B18 B17 1.72(3)
B18 B19 1.87(3)
B18 B10 1.89(3)
B18 Sn6 2.37(2)
B19 B15 1.79(3)
B19 B17 1.79(3)
B19 B11 1.83(3)
B19 Sn6 2.335(19)
B29 B24 1.75(3)
B29 B28 1.76(3)
B29 B27 1.77(3)
C13 C12 1.50(3)
B11 B15 1.76(3)
B11 B13 1.86(3)
B11 Sn6 2.484(17)
B11 Sn5 2.53(2)
B27 Sn2 2.35(2)
B13 B15 1.80(3)
B13 B16 1.82(3)
B13 Sn5 2.35(2)
B30 B34 1.76(3)
B30 Sn3 2.48(2)
B30 Sn4 2.51(2)
B21 B28 1.75(3)
B21 Sn1 2.349(17)
B22 B24 1.69(3)
B22 Sn2 2.480(18)
B22 Sn1 2.509(18)
B28 B24 1.78(3)
B10 Sn5 2.456(16)
B10 Sn6 2.487(18)
B34 B32 1.74(4)
B34 B33 1.74(3)
C10 C50 1.46(3)
B16 B17 1.74(3)
B16 B15 1.76(3)
B32 B33 1.72(4)
B17 B15 1.77(3)
N3 C33 1.47(3)
N3 C91 1.48(3)
N3 C30 1.509(17)
N3 C68 1.51(3)
N2 C36 1.466(18)
N2 C37 1.51(3)
N2 C35 1.529(17)
N2 C70 1.56(3)
C41 C42 1.53(3)
N4 C60 1.490(19)
N4 C38 1.509(19)
N4 C446 1.51(2)
N4 C40 1.51(2)
N4 C63 1.522(18)
N4 C444 1.61(6)
C30 C31 1.483(17)
C33 C90 1.52(3)
C37 C71 1.501(18)
C34 C35 1.488(18)
C40 C62 1.51(2)
C40 C63 2.05(8)
C446 C61 1.51(2)
C38 C61 1.62(7)
C444 C62 1.52(2)
C63 C64 1.514(18)
N8 C103 1.41(2)
N8 C67 1.48(2)
N8 C66 1.56(2)
N8 C101 1.62(3)
C67 C102 1.53(3)
C66 C100 1.53(3)
C68 C69 1.498(18)
C80 C70 1.50(3)
N33 C140 1.37(3)
N33 C142 1.458(18)
N33 C141 1.49(4)
N33 C150 1.511(17)
C103 C104 1.54(3)
N99 C111 1.109(17)
C112 C111 1.494(17)
C144 C142 1.501(18)
C141 C143 1.498(19)
C151 C150 1.460(19)
C700 C701 1.494(17)
C701 N12 1.109(17)
Sn5 Sn6 2.7865(16)
Sn5 Mo1 2.8073(18)
Sn6 Mo2 2.7611(18)
Sn3 Mo1 2.7812(18)
Sn3 Sn4 2.7964(16)
Sn4 Mo2 2.8014(19)
Sn2 Sn1 2.7827(15)
Sn2 Mo2 2.7956(18)
Sn1 Mo1 2.7700(17)
